data_2201355
loop_
_publ_author_name
'Mahmoudkhani, Amir H.'
'Langer, Vratislav'

_publ_section_title
;
 The lamellar architecture of 1,6-hexamethylenediammonium
 tetrachlorocobaltate(II)
;
_journal_issue 10
_journal_name_full 'Acta Crystallographica Section E'
_journal_page_first m592
_journal_page_last m594
_journal_paper_doi 10.1107/S1600536802017464
_journal_volume 58
_journal_year 2002
_chemical_formula_iupac '(C6 H18 N2) [Co Cl4]'
_chemical_formula_moiety 'C6 H18 N2 2+, Co Cl4 2-'
_chemical_formula_sum 'C6 H18 Cl4 Co N2'
_chemical_formula_weight 318.95
_chemical_name_systematic
;
1,6-hexamethylenediammonium tetrachlorocobaltate(II)
;
_space_group_IT_number 2
_symmetry_cell_setting triclinic
_symmetry_space_group_name_Hall '-P 1'
_symmetry_space_group_name_H-M 'P -1'
_atom_sites_solution_hydrogens geom
_atom_sites_solution_primary direct
_atom_sites_solution_secondary difmap
_cell_angle_alpha 75.6820(10)
_cell_angle_beta 87.4940(10)
_cell_angle_gamma 88.7900(10)
_cell_formula_units_Z 2
_cell_length_a 7.28030(10)
_cell_length_b 9.94790(10)
_cell_length_c 9.95720(10)
_cell_measurement_reflns_used 8192
_cell_measurement_temperature 183(2)
_cell_measurement_theta_max 28
_cell_measurement_theta_min 1
_cell_volume 698.030(14)
_computing_cell_refinement 'SAINT (Siemens, 1995)'
_computing_data_collection 'SMART (Siemens, 1995)'
_computing_data_reduction 'SAINT and SADABS (Sheldrick, 2001)'
_computing_molecular_graphics 'DIAMOND (Brandenburg, 2000)'
_computing_publication_material SHELXTL
_computing_structure_refinement SHELXTL
_computing_structure_solution 'SHELXTL (Bruker, 2001)'
_diffrn_ambient_temperature 183(2)
_diffrn_measured_fraction_theta_full 0.998
_diffrn_measured_fraction_theta_max 0.998
_diffrn_measurement_device_type 'Siemens SMART CCD'
_diffrn_measurement_method \w
_diffrn_radiation_monochromator graphite
_diffrn_radiation_source 'fine-focus sealed tube'
_diffrn_radiation_type MoK\a
_diffrn_radiation_wavelength 0.71073
_diffrn_reflns_av_R_equivalents 0.024
_diffrn_reflns_av_sigmaI/netI 0.023
_diffrn_reflns_limit_h_max 9
_diffrn_reflns_limit_h_min -9
_diffrn_reflns_limit_k_max 13
_diffrn_reflns_limit_k_min -13
_diffrn_reflns_limit_l_max 13
_diffrn_reflns_limit_l_min -13
_diffrn_reflns_number 9980
_diffrn_reflns_theta_full 28.28
_diffrn_reflns_theta_max 28.28
_diffrn_reflns_theta_min 2.11
_diffrn_standards_number 0
_exptl_absorpt_coefficient_mu 1.960
_exptl_absorpt_correction_T_max 0.7575
_exptl_absorpt_correction_T_min 0.5077
_exptl_absorpt_correction_type multi-scan
_exptl_absorpt_process_details '(SADABS; Sheldrick, 2001)'
_exptl_crystal_colour blue
_exptl_crystal_density_diffrn 1.518
_exptl_crystal_density_method 'not measured'
_exptl_crystal_description parallelipiped
_exptl_crystal_F_000 326
_exptl_crystal_size_max 0.40
_exptl_crystal_size_mid 0.20
_exptl_crystal_size_min 0.15
_refine_diff_density_max 0.482
_refine_diff_density_min -0.510
_refine_ls_extinction_method none
_refine_ls_goodness_of_fit_ref 1.021
_refine_ls_hydrogen_treatment mixed
_refine_ls_matrix_type full
_refine_ls_number_parameters 154
_refine_ls_number_reflns 3458
_refine_ls_number_restraints 0
_refine_ls_restrained_S_all 1.021
_refine_ls_R_factor_all 0.027
_refine_ls_R_factor_gt 0.023
_refine_ls_shift/su_max 0.001
_refine_ls_shift/su_mean 0.000
_refine_ls_structure_factor_coef Fsqd
_refine_ls_weighting_details 'calc w = 1/[\s^2^(Fo^2^)+(0.0298P)^2^+0.2211P] where P = (Fo^2^+2Fc^2^)/3'
_refine_ls_weighting_scheme calc
_refine_ls_wR_factor_gt 0.058
_refine_ls_wR_factor_ref 0.061
_reflns_number_gt 3135
_reflns_number_total 3458
_reflns_threshold_expression I>2\s(I)
_cod_data_source_file cf6212.cif
_cod_data_source_block I
_cod_original_cell_volume 698.029(14)
_cod_database_code 2201355
_cod_database_fobs_code 2201355

loop_
_symmetry_equiv_pos_as_xyz
'x, y, z'
'-x, -y, -z'

loop_
_atom_site_label
_atom_site_fract_x
_atom_site_fract_y
_atom_site_fract_z
_atom_site_U_iso_or_equiv
_atom_site_adp_type
_atom_site_calc_flag
_atom_site_refinement_flags
_atom_site_occupancy
_atom_site_disorder_assembly
_atom_site_disorder_group
_atom_site_type_symbol
Co 0.23920(3) 0.55924(2) 0.20643(2) 0.02681(7) Uani d . 1 . . Co
Cl1 0.18792(5) 0.32646(4) 0.28921(4) 0.02938(8) Uani d . 1 . . Cl
Cl2 0.49321(5) 0.62642(4) 0.29667(4) 0.03302(9) Uani d . 1 . . Cl
Cl3 -0.00053(5) 0.67102(4) 0.29010(4) 0.03090(9) Uani d . 1 . . Cl
Cl4 0.26268(7) 0.61748(4) -0.02776(4) 0.04250(11) Uani d . 1 . . Cl
N1B 0.77788(19) 0.36811(14) 0.41325(16) 0.0310(3) Uani d . 1 . . N
N1A 0.2522(2) 0.28060(14) -0.01665(16) 0.0339(3) Uani d . 1 . . N
C1B 0.6459(2) 0.25871(15) 0.40232(15) 0.0294(3) Uani d . 1 . . C
H1B1 0.6183 0.2695 0.3037 0.043(5) Uiso calc R 1 . . H
H1B2 0.5294 0.2707 0.4534 0.047(6) Uiso calc R 1 . . H
C1A 0.3269(2) 0.13510(17) 0.0126(2) 0.0405(4) Uani d . 1 . . C
H1A1 0.4498 0.1322 0.0522 0.062(7) Uiso calc R 1 . . H
H1A2 0.3415 0.1057 -0.0754 0.054(6) Uiso calc R 1 . . H
C2A 0.2001(3) 0.03497(17) 0.11354(19) 0.0417(4) Uani d . 1 . . C
H2A1 0.1921 0.0626 0.2026 0.068(7) Uiso calc R 1 . . H
H2A2 0.2562 -0.0590 0.1316 0.048(6) Uiso calc R 1 . . H
C2B 0.7226(2) 0.11499(17) 0.4605(2) 0.0423(4) Uani d . 1 . . C
H2B1 0.7530 0.1051 0.5585 0.058(7) Uiso calc R 1 . . H
H2B2 0.8376 0.1024 0.4080 0.053(6) Uiso calc R 1 . . H
C3B 0.5862(2) 0.00183(18) 0.4528(2) 0.0446(4) Uani d . 1 . . C
H3B1 0.5485 0.0170 0.3558 0.051(6) Uiso calc R 1 . . H
H3B2 0.6492 -0.0896 0.4783 0.069(7) Uiso calc R 1 . . H
C3A 0.0048(2) 0.02737(16) 0.06474(17) 0.0357(3) Uani d . 1 . . C
H3A1 -0.0693 -0.0333 0.1408 0.045(5) Uiso calc R 1 . . H
H3A2 -0.0514 0.1213 0.0459 0.041(5) Uiso calc R 1 . . H
H12A 0.802(3) 0.363(2) 0.498(3) 0.060(7) Uiso d . 1 . . H
H13B 0.157(3) 0.290(2) -0.073(2) 0.058(7) Uiso d . 1 . . H
H12B 0.336(3) 0.336(3) -0.066(3) 0.061(7) Uiso d . 1 . . H
H11B 0.220(3) 0.302(2) 0.061(2) 0.046(6) Uiso d . 1 . . H
H11A 0.880(3) 0.361(2) 0.364(2) 0.044(5) Uiso d . 1 . . H
H13A 0.730(3) 0.455(2) 0.385(2) 0.048(6) Uiso d . 1 . . H

loop_
_atom_site_aniso_label
_atom_site_aniso_U_11
_atom_site_aniso_U_22
_atom_site_aniso_U_33
_atom_site_aniso_U_12
_atom_site_aniso_U_13
_atom_site_aniso_U_23
Co 0.02365(10) 0.02526(11) 0.02916(11) -0.00031(7) 0.00083(8) -0.00253(8)
Cl1 0.02848(17) 0.02551(17) 0.03107(17) -0.00012(13) 0.00122(13) -0.00156(13)
Cl2 0.02409(17) 0.0372(2) 0.03708(19) -0.00244(14) -0.00027(14) -0.00789(15)
Cl3 0.02417(16) 0.02851(18) 0.03859(19) 0.00191(13) 0.00055(14) -0.00607(14)
Cl4 0.0631(3) 0.0318(2) 0.02832(18) 0.00243(18) 0.00189(17) -0.00015(15)
N1B 0.0274(6) 0.0273(7) 0.0353(7) -0.0038(5) 0.0027(5) -0.0022(5)
N1A 0.0460(8) 0.0239(6) 0.0298(7) -0.0035(6) 0.0007(6) -0.0031(5)
C1B 0.0293(7) 0.0284(7) 0.0279(7) -0.0055(6) -0.0029(6) -0.0011(6)
C1A 0.0367(9) 0.0283(8) 0.0546(10) 0.0015(6) -0.0035(8) -0.0066(7)
C2A 0.0504(10) 0.0242(8) 0.0461(10) -0.0017(7) -0.0077(8) 0.0005(7)
C2B 0.0315(8) 0.0280(8) 0.0603(11) -0.0028(6) -0.0009(8) 0.0028(7)
C3B 0.0403(9) 0.0281(8) 0.0622(12) -0.0058(7) 0.0078(8) -0.0065(8)
C3A 0.0410(9) 0.0230(7) 0.0402(9) -0.0019(6) 0.0050(7) -0.0033(6)

loop_
_atom_type_symbol
_atom_type_description
_atom_type_scat_dispersion_real
_atom_type_scat_dispersion_imag
_atom_type_scat_source
C C 0.0033 0.0016 'International Tables Vol C Tables 4.2.6.8 and 6.1.1.4'
H H 0.0000 0.0000 'International Tables Vol C Tables 4.2.6.8 and 6.1.1.4'
N N 0.0061 0.0033 'International Tables Vol C Tables 4.2.6.8 and 6.1.1.4'
Cl Cl 0.1484 0.1585 'International Tables Vol C Tables 4.2.6.8 and 6.1.1.4'
Co Co 0.3494 0.9721 'International Tables Vol C Tables 4.2.6.8 and 6.1.1.4'

loop_
_geom_angle_atom_site_label_1
_geom_angle_atom_site_label_2
_geom_angle_atom_site_label_3
_geom_angle_site_symmetry_1
_geom_angle
_geom_angle_publ_flag
Cl4 Co Cl1 . 110.86(2) yes
Cl4 Co Cl2 . 110.58(2) yes
Cl4 Co Cl3 . 112.21(2) yes
Cl2 Co Cl1 . 111.63(2) yes
Cl2 Co Cl3 . 104.87(2) yes
Cl3 Co Cl1 . 106.50(2) yes
C1B N1B H12A . 111.3(16) ?
C1B N1B H11A . 109.9(13) ?
H12A N1B H11A . 110(2) ?
C1B N1B H13A . 112.6(14) ?
H12A N1B H13A . 103(2) ?
H11A N1B H13A . 109.9(19) ?
C1A N1A H13B . 110.2(15) ?
C1A N1A H12B . 107.9(16) ?
H13B N1A H12B . 104(2) ?
C1A N1A H11B . 110.2(14) ?
H13B N1A H11B . 112(2) ?
H12B N1A H11B . 113(2) ?
N1B C1B C2B . 111.55(13) ?
N1B C1B H1B1 . 109.3 ?
C2B C1B H1B1 . 109.3 ?
N1B C1B H1B2 . 109.3 ?
C2B C1B H1B2 . 109.3 ?
H1B1 C1B H1B2 . 108.0 ?
N1A C1A C2A . 111.28(14) ?
N1A C1A H1A1 . 109.4 ?
C2A C1A H1A1 . 109.4 ?
N1A C1A H1A2 . 109.4 ?
C2A C1A H1A2 . 109.4 ?
H1A1 C1A H1A2 . 108.0 ?
C1A C2A C3A . 115.10(14) ?
C1A C2A H2A1 . 108.5 ?
C3A C2A H2A1 . 108.5 ?
C1A C2A H2A2 . 108.5 ?
C3A C2A H2A2 . 108.5 ?
H2A1 C2A H2A2 . 107.5 ?
C1B C2B C3B . 111.94(15) ?
C1B C2B H2B1 . 109.2 ?
C3B C2B H2B1 . 109.2 ?
C1B C2B H2B2 . 109.2 ?
C3B C2B H2B2 . 109.2 ?
H2B1 C2B H2B2 . 107.9 ?
C3B C3B C2B 2_656 113.8(2) ?
C3B C3B H3B1 2_656 108.8 ?
C2B C3B H3B1 . 108.8 ?
C3B C3B H3B2 2_656 108.8 ?
C2B C3B H3B2 . 108.8 ?
H3B1 C3B H3B2 . 107.7 ?
C3A C3A C2A 2 114.13(18) ?
C3A C3A H3A1 2 108.7 ?
C2A C3A H3A1 . 108.7 ?
C3A C3A H3A2 2 108.7 ?
C2A C3A H3A2 . 108.7 ?
H3A1 C3A H3A2 . 107.6 ?

loop_
_geom_bond_atom_site_label_1
_geom_bond_atom_site_label_2
_geom_bond_site_symmetry_2
_geom_bond_distance
_geom_bond_publ_flag
Co Cl4 . 2.2592(4) yes
Co Cl3 . 2.2859(4) yes
Co Cl2 . 2.2733(4) yes
Co Cl1 . 2.2906(4) yes
N1B C1B . 1.494(2) yes
N1B H12A . 0.85(3) ?
N1B H11A . 0.88(2) ?
N1B H13A . 0.91(2) ?
N1A C1A . 1.499(2) yes
N1A H13B . 0.90(2) ?
N1A H12B . 0.88(3) ?
N1A H11B . 0.87(2) ?
C1B C2B . 1.509(2) ?
C1B H1B1 . 0.990 ?
C1B H1B2 . 0.990 ?
C1A C2A . 1.523(2) ?
C1A H1A1 . 0.990 ?
C1A H1A2 . 0.990 ?
C2A C3A . 1.532(3) ?
C2A H2A1 . 0.990 ?
C2A H2A2 . 0.990 ?
C2B C3B . 1.535(2) ?
C2B H2B1 . 0.990 ?
C2B H2B2 . 0.990 ?
C3B C3B 2_656 1.530(4) ?
C3B H3B1 . 0.990 ?
C3B H3B2 . 0.990 ?
C3A C3A 2 1.523(3) ?
C3A H3A1 . 0.990 ?
C3A H3A2 . 0.990 ?

loop_
_geom_hbond_atom_site_label_D
_geom_hbond_atom_site_label_H
_geom_hbond_atom_site_label_A
_geom_hbond_site_symmetry_A
_geom_hbond_distance_DH
_geom_hbond_distance_HA
_geom_hbond_distance_DA
_geom_hbond_angle_DHA
N1A H11B Cl1 . 0.87(2) 2.35(2) 3.2024(16) 167(2)
N1B H11A Cl1 1_655 0.88(2) 2.38(2) 3.2384(15) 165(2)
N1A H12B Cl2 2_665 0.88(3) 2.51(3) 3.2267(16) 139(2)
N1B H13A Cl2 . 0.91(2) 2.43(2) 3.2795(15) 155(2)
N1A H13B Cl3 2_565 0.90(2) 2.43(3) 3.2791(16) 158(2)
N1B H12A Cl3 2_666 0.85(3) 2.56(3) 3.3656(16) 157(2)
C1B H1B1 Cl4 2_665 0.99 2.81 3.6627(15) 145
